data_1517016
loop_
_publ_author_name
'Reda F.M. Elshaarawy'
'Yanhua Lan'
'Christoph Janiak'

_publ_section_title
;
 Oligonuclear homo- and mixed-valence manganese complexes based on
 thiophene- or aryl-carboxylate ligation: Synthesis, characterization and
 magnetic studies
;
_journal_name_full
;
Inorganica Chimica Acta
;
_journal_page_first 85
_journal_page_last 94
_journal_volume 401
_journal_year 2013
_chemical_formula_moiety 'C45 H33 Mn3 N3 O13 S6, C2 H3 N'
_chemical_formula_sum 'C47 H36 Mn3 N4 O13 S6'
_chemical_formula_weight 1221.98
_space_group_IT_number 61
_symmetry_cell_setting orthorhombic
_symmetry_space_group_name_Hall '-P 2ac 2ab'
_symmetry_space_group_name_H-M 'P b c a'
_atom_sites_solution_hydrogens geom
_atom_sites_solution_primary direct
_atom_sites_solution_secondary difmap
_cell_angle_alpha 90.00
_cell_angle_beta 90.00
_cell_angle_gamma 90.00
_cell_formula_units_Z 8
_cell_length_a 19.1258(9)
_cell_length_b 23.0759(12)
_cell_length_c 23.5440(12)
_cell_measurement_reflns_used 3411
_cell_measurement_temperature 296(2)
_cell_measurement_theta_max 16.02
_cell_measurement_theta_min 2.305
_cell_volume 10391.0(9)
_computing_cell_refinement 'SAINT (Bruker, 2006)'
_computing_data_collection 'APEX2 (Bruker, 2006)'
_computing_data_reduction SAINT
_computing_molecular_graphics 'DIAMOND (Crystal Impact, 2009)'
_computing_structure_refinement 'SHELXL-97 (Sheldrick, 2008)'
_computing_structure_solution 'SHELXS-97 (Sheldrick, 2008)'
_diffrn_ambient_temperature 296(2)
_diffrn_measured_fraction_theta_full 0.991
_diffrn_measured_fraction_theta_max 0.991
_diffrn_measurement_device_type 'Bruker APEX II CCD area detector'
_diffrn_measurement_method '\w scans'
_diffrn_radiation_monochromator graphite
_diffrn_radiation_source 'fine-focus sealed tube'
_diffrn_radiation_type MoK\a
_diffrn_radiation_wavelength 0.71073
_diffrn_reflns_av_R_equivalents 0.2127
_diffrn_reflns_av_sigmaI/netI 0.1190
_diffrn_reflns_limit_h_max 22
_diffrn_reflns_limit_h_min -22
_diffrn_reflns_limit_k_max 27
_diffrn_reflns_limit_k_min -27
_diffrn_reflns_limit_l_max 27
_diffrn_reflns_limit_l_min -28
_diffrn_reflns_number 120394
_diffrn_reflns_theta_full 25.15
_diffrn_reflns_theta_max 25.15
_diffrn_reflns_theta_min 1.63
_exptl_absorpt_coefficient_mu 1.025
_exptl_absorpt_correction_T_max 0.7836
_exptl_absorpt_correction_T_min 0.7091
_exptl_absorpt_correction_type multi-scan
_exptl_absorpt_process_details '(<i>SADABS</i>; Sheldrick, 1996)'
_exptl_crystal_colour dark-brown
_exptl_crystal_density_diffrn 1.562
_exptl_crystal_density_method 'not measured'
_exptl_crystal_description parallelepiped
_exptl_crystal_F_000 4968
_exptl_crystal_size_max 0.36
_exptl_crystal_size_mid 0.31
_exptl_crystal_size_min 0.25
_refine_diff_density_max 0.514
_refine_diff_density_min -0.747
_refine_diff_density_rms 0.086
_refine_ls_extinction_method none
_refine_ls_goodness_of_fit_ref 0.991
_refine_ls_hydrogen_treatment constr
_refine_ls_matrix_type full
_refine_ls_number_parameters 697
_refine_ls_number_reflns 9215
_refine_ls_number_restraints 0
_refine_ls_restrained_S_all 0.991
_refine_ls_R_factor_all 0.1662
_refine_ls_R_factor_gt 0.0650
_refine_ls_shift/su_max 0.001
_refine_ls_shift/su_mean 0.000
_refine_ls_structure_factor_coef Fsqd
_refine_ls_weighting_details 'calc w=1/[\s^2^(Fo^2^)+(0.0812P)^2^+0.0000P] where P=(Fo^2^+2Fc^2^)/3'
_refine_ls_weighting_scheme calc
_refine_ls_wR_factor_gt 0.1385
_refine_ls_wR_factor_ref 0.1809
_reflns_number_gt 4334
_reflns_number_total 9215
_reflns_threshold_expression >2sigma(I)
_cod_data_source_file ICA-2013-401-85-94-1.cif
_cod_data_source_block cr_55
_cod_database_code 1517016

loop_
_symmetry_equiv_pos_as_xyz
'x, y, z'
'-x+1/2, -y, z+1/2'
'-x, y+1/2, -z+1/2'
'x+1/2, -y+1/2, -z'
'-x, -y, -z'
'x-1/2, y, -z-1/2'
'x, -y-1/2, z-1/2'
'-x-1/2, y-1/2, z'

loop_
_atom_site_label
_atom_site_type_symbol
_atom_site_fract_x
_atom_site_fract_y
_atom_site_fract_z
_atom_site_U_iso_or_equiv
_atom_site_adp_type
_atom_site_occupancy
_atom_site_symmetry_multiplicity
_atom_site_calc_flag
_atom_site_refinement_flags
_atom_site_disorder_assembly
_atom_site_disorder_group
Mn1 Mn 0.61649(5) 0.23572(4) 0.33553(4) 0.0378(3) Uani 1 1 d . . .
Mn2 Mn 0.63845(5) 0.31283(4) 0.44829(4) 0.0402(3) Uani 1 1 d . . .
Mn3 Mn 0.57502(5) 0.17730(4) 0.46470(4) 0.0423(3) Uani 1 1 d . . .
O13 O 0.6128(2) 0.24628(16) 0.41254(16) 0.0359(10) Uani 1 1 d . . .
N1 N 0.6210(3) 0.2212(2) 0.2486(2) 0.0426(14) Uani 1 1 d . . .
C1 C 0.5688(4) 0.2359(3) 0.2140(3) 0.059(2) Uani 1 1 d . . .
H1 H 0.5312 0.2563 0.2292 0.071 Uiso 1 1 calc R . .
C2 C 0.5674(5) 0.2224(4) 0.1567(3) 0.079(3) Uani 1 1 d . . .
H2 H 0.5290 0.2318 0.1343 0.095 Uiso 1 1 calc R . .
C3 C 0.6236(5) 0.1950(4) 0.1345(3) 0.073(3) Uani 1 1 d . . .
H3 H 0.6248 0.1866 0.0958 0.088 Uiso 1 1 calc R . .
C4 C 0.6778(5) 0.1799(3) 0.1677(3) 0.069(2) Uani 1 1 d . . .
H4 H 0.7162 0.1607 0.1525 0.083 Uiso 1 1 calc R . .
C5 C 0.6754(4) 0.1935(3) 0.2251(3) 0.056(2) Uani 1 1 d . . .
H5 H 0.7129 0.1830 0.2481 0.067 Uiso 1 1 calc R . .
N2 N 0.6666(3) 0.3898(2) 0.4903(2) 0.0496(15) Uani 1 1 d . . .
C6 C 0.7311(5) 0.3974(3) 0.5103(3) 0.063(2) Uani 1 1 d . . .
H6 H 0.7651 0.3696 0.5027 0.076 Uiso 1 1 calc R . .
C7 C 0.7486(6) 0.4455(4) 0.5420(4) 0.088(3) Uani 1 1 d . . .
H7 H 0.7939 0.4499 0.5556 0.106 Uiso 1 1 calc R . .
C8 C 0.6997(7) 0.4862(4) 0.5533(4) 0.095(3) Uani 1 1 d . . .
H8 H 0.7102 0.5180 0.5760 0.114 Uiso 1 1 calc R . .
C9 C 0.6343(6) 0.4793(3) 0.5306(3) 0.082(3) Uani 1 1 d . . .
H9 H 0.6003 0.5077 0.5358 0.098 Uiso 1 1 calc R . .
C10 C 0.6196(4) 0.4309(3) 0.5004(3) 0.059(2) Uani 1 1 d . . .
H10 H 0.5746 0.4262 0.4861 0.071 Uiso 1 1 calc R . .
N3 N 0.5316(3) 0.1054(2) 0.5203(2) 0.0527(16) Uani 1 1 d . . .
C11 C 0.5734(4) 0.0776(3) 0.5572(3) 0.064(2) Uani 1 1 d . . .
H11 H 0.6199 0.0890 0.5601 0.077 Uiso 1 1 calc R . .
C12 C 0.5505(6) 0.0338(4) 0.5903(4) 0.083(3) Uani 1 1 d . . .
H12 H 0.5808 0.0164 0.6160 0.099 Uiso 1 1 calc R . .
C13 C 0.4824(7) 0.0148(4) 0.5859(4) 0.091(3) Uani 1 1 d . . .
H13 H 0.4658 -0.0159 0.6078 0.110 Uiso 1 1 calc R . .
C14 C 0.4411(5) 0.0424(5) 0.5487(4) 0.092(3) Uani 1 1 d . . .
H14 H 0.3947 0.0310 0.5446 0.111 Uiso 1 1 calc R . .
C15 C 0.4666(5) 0.0873(4) 0.5169(3) 0.073(2) Uani 1 1 d . . .
H15 H 0.4365 0.1058 0.4916 0.088 Uiso 1 1 calc R . .
O1 O 0.5844(3) 0.32464(19) 0.31198(18) 0.0530(13) Uani 1 1 d . . .
O2 O 0.5841(3) 0.3664(2) 0.3960(2) 0.0632(15) Uani 1 1 d . . .
C16 C 0.5738(3) 0.3668(3) 0.3441(3) 0.0429(17) Uani 1 1 d . . .
C17 C 0.5476(4) 0.4211(3) 0.3204(3) 0.053(2) Uani 1 1 d . . .
C18 C 0.5448(4) 0.4387(3) 0.2651(3) 0.065(2) Uani 1 1 d . . .
H18 H 0.5593 0.4162 0.2345 0.078 Uiso 1 1 calc R . .
C19 C 0.5171(6) 0.4959(4) 0.2600(4) 0.100(3) Uani 1 1 d . . .
H19 H 0.5110 0.5147 0.2254 0.120 Uiso 1 1 calc R . .
C20 C 0.5008(5) 0.5196(4) 0.3101(4) 0.099(3) Uani 1 1 d . . .
H20 H 0.4804 0.5559 0.3144 0.118 Uiso 1 1 calc R . .
S1 S 0.52147(15) 0.47579(10) 0.36426(10) 0.0927(8) Uani 1 1 d . . .
O3 O 0.7139(2) 0.2620(2) 0.32715(17) 0.0499(12) Uani 1 1 d . . .
O4 O 0.7278(3) 0.32558(19) 0.3975(2) 0.0562(13) Uani 1 1 d . . .
C21 C 0.7476(4) 0.3004(3) 0.3539(3) 0.0452(18) Uani 1 1 d . . .
C22 C 0.8166(4) 0.3167(3) 0.3308(3) 0.058(2) Uani 1 1 d . . .
C23 C 0.8653(3) 0.3566(3) 0.3647(4) 0.061(2) Uani 1 1 d . . .
H23 H 0.8615 0.3737 0.4003 0.073 Uiso 1 1 calc R . .
C24 C 0.9216(6) 0.3584(5) 0.3199(6) 0.129(5) Uani 1 1 d . . .
H24 H 0.9627 0.3785 0.3275 0.155 Uiso 1 1 calc R . .
C25 C 0.9144(5) 0.3317(5) 0.2686(6) 0.118(4) Uani 1 1 d . . .
H25 H 0.9482 0.3325 0.2403 0.141 Uiso 1 1 calc R . .
S2 S 0.83754(17) 0.29708(16) 0.26263(15) 0.1354(12) Uani 1 1 d . . .
O5 O 0.5544(3) 0.3161(2) 0.50345(19) 0.0511(12) Uani 1 1 d . . .
O6 O 0.4985(2) 0.2309(2) 0.5045(2) 0.0542(13) Uani 1 1 d . . .
C26 C 0.5030(4) 0.2836(3) 0.5149(3) 0.0460(18) Uani 1 1 d . . .
C27 C 0.4437(4) 0.3115(3) 0.5452(3) 0.0488(19) Uani 1 1 d . . .
C28 C 0.3825(4) 0.2875(3) 0.5637(3) 0.060(2) Uani 1 1 d . . .
H28 H 0.3711 0.2486 0.5592 0.072 Uiso 1 1 calc R . .
C29 C 0.3383(5) 0.3287(4) 0.5905(4) 0.078(3) Uani 1 1 d . . .
H29 H 0.2943 0.3204 0.6052 0.093 Uiso 1 1 calc R . .
C30 C 0.3686(4) 0.3815(4) 0.5920(3) 0.075(3) Uani 1 1 d . . .
H30 H 0.3474 0.4136 0.6085 0.090 Uiso 1 1 calc R . .
S3 S 0.44846(12) 0.38411(9) 0.56108(9) 0.0721(7) Uani 1 1 d . . .
O7 O 0.7047(2) 0.27508(19) 0.50473(17) 0.0469(12) Uani 1 1 d . . .
O8 O 0.6577(2) 0.18923(19) 0.52584(18) 0.0482(12) Uani 1 1 d . . .
C31 C 0.7060(4) 0.2246(3) 0.5264(3) 0.0391(16) Uani 1 1 d . . .
C32 C 0.7719(3) 0.2090(3) 0.5550(3) 0.0420(17) Uani 1 1 d . . .
C33 C 0.7961(4) 0.1534(3) 0.5663(3) 0.056(2) Uani 1 1 d . . .
H33 H 0.7713 0.1198 0.5579 0.067 Uiso 1 1 calc R . .
C34 C 0.8621(4) 0.1539(4) 0.5919(4) 0.071(2) Uani 1 1 d . . .
H34 H 0.8860 0.1205 0.6025 0.085 Uiso 1 1 calc R . .
C35 C 0.8874(4) 0.2072(4) 0.5994(3) 0.065(2) Uani 1 1 d . . .
H35 H 0.9307 0.2150 0.6158 0.079 Uiso 1 1 calc R . .
S4 S 0.83186(11) 0.25942(9) 0.57579(9) 0.0660(6) Uani 1 1 d . . .
O9 O 0.4974(3) 0.1532(2) 0.40134(19) 0.0578(14) Uani 1 1 d . . .
O10 O 0.5178(2) 0.21232(19) 0.32753(17) 0.0449(12) Uani 1 1 d . . .
C36 C 0.4851(4) 0.1715(3) 0.3528(3) 0.0434(17) Uani 1 1 d . A .
C37 C 0.4277(4) 0.1445(3) 0.3209(3) 0.0482(19) Uani 1 1 d . . .
C38A C 0.381(2) 0.1031(16) 0.3348(10) 0.051(10) Uani 0.529(12) 1 d P A -1
H38A H 0.3819 0.0863 0.3707 0.061 Uiso 0.529(12) 1 calc PR A -1
S5A S 0.4123(4) 0.1576(2) 0.2540(3) 0.066(2) Uani 0.529(12) 1 d P A -1
S5B S 0.3783(7) 0.0954(5) 0.3534(4) 0.057(3) Uani 0.471(12) 1 d P A -2
C38B C 0.422(3) 0.157(3) 0.260(2) 0.26(5) Uani 0.471(12) 1 d P A -2
H38B H 0.4495 0.1800 0.2360 0.310 Uiso 0.471(12) 1 calc PR A -2
C39 C 0.3309(4) 0.0860(4) 0.2958(4) 0.080(3) Uani 1 1 d . . .
H39 H 0.2942 0.0600 0.3005 0.096 Uiso 1 1 calc R A .
C40 C 0.3487(5) 0.1161(5) 0.2497(4) 0.094(3) Uani 1 1 d . A .
H40 H 0.3237 0.1124 0.2160 0.113 Uiso 1 1 calc R . .
O11 O 0.6439(3) 0.1145(2) 0.4287(2) 0.0656(15) Uani 1 1 d . . .
O12 O 0.6476(2) 0.14733(19) 0.33890(18) 0.0479(12) Uani 1 1 d . . .
C41 C 0.6586(3) 0.1104(3) 0.3772(3) 0.0436(17) Uani 1 1 d . B .
C42 C 0.6927(4) 0.0564(3) 0.3588(4) 0.0453(19) Uani 1 1 d . . .
S6A S 0.7307(5) 0.0135(4) 0.4098(4) 0.074(3) Uani 0.515(12) 1 d P B -3
C43A C 0.7106(19) 0.0402(13) 0.3084(11) 0.079(11) Uani 0.515(12) 1 d P B -3
H43A H 0.7057 0.0632 0.2762 0.094 Uiso 0.515(12) 1 calc PR B -3
C43B C 0.724(2) 0.0128(18) 0.3838(12) 0.080(14) Uani 0.485(12) 1 d P B -4
H43B H 0.7216 0.0127 0.4233 0.096 Uiso 0.485(12) 1 calc PR B -4
S6B S 0.6851(5) 0.0319(4) 0.2896(3) 0.068(3) Uani 0.485(12) 1 d P B -4
C44 C 0.7574(6) -0.0314(5) 0.3602(6) 0.117(5) Uani 1 1 d . . .
H44 H 0.7840 -0.0637 0.3697 0.140 Uiso 1 1 calc R B .
C45 C 0.7410(8) -0.0213(5) 0.3076(6) 0.154(6) Uani 1 1 d . B .
H45 H 0.7465 -0.0458 0.2765 0.185 Uiso 1 1 calc R . .
C46 C 0.6837(8) 0.1545(4) 0.6844(5) 0.167(6) Uani 1 1 d . . .
H46A H 0.6578 0.1707 0.6534 0.251 Uiso 1 1 calc R . .
H46B H 0.7257 0.1766 0.6902 0.251 Uiso 1 1 calc R . .
H46C H 0.6557 0.1556 0.7182 0.251 Uiso 1 1 calc R . .
C47 C 0.7019(5) 0.0948(5) 0.6714(4) 0.082(3) Uani 1 1 d . . .
N4 N 0.7120(5) 0.0496(4) 0.6585(4) 0.112(3) Uani 1 1 d . . .

loop_
_atom_site_aniso_label
_atom_site_aniso_U_11
_atom_site_aniso_U_22
_atom_site_aniso_U_33
_atom_site_aniso_U_23
_atom_site_aniso_U_13
_atom_site_aniso_U_12
Mn1 0.0481(6) 0.0357(6) 0.0295(5) -0.0022(5) 0.0015(5) -0.0020(5)
Mn2 0.0593(7) 0.0317(6) 0.0294(5) -0.0017(4) -0.0015(5) -0.0019(5)
Mn3 0.0565(7) 0.0372(6) 0.0332(6) -0.0022(5) 0.0005(5) -0.0026(5)
O13 0.050(3) 0.029(2) 0.029(2) -0.0002(18) 0.000(2) 0.000(2)
N1 0.047(4) 0.043(3) 0.037(3) 0.001(3) 0.007(3) -0.003(3)
C1 0.069(5) 0.066(6) 0.041(4) 0.002(4) -0.006(4) 0.004(4)
C2 0.085(7) 0.111(8) 0.041(5) 0.004(5) -0.015(5) -0.009(6)
C3 0.087(7) 0.103(7) 0.030(5) -0.006(5) 0.005(5) -0.001(6)
C4 0.098(7) 0.067(6) 0.043(5) -0.008(4) 0.016(5) 0.004(5)
C5 0.072(6) 0.053(5) 0.044(5) 0.004(4) 0.003(4) -0.002(4)
N2 0.066(4) 0.045(4) 0.037(3) 0.001(3) -0.004(3) -0.004(4)
C6 0.094(7) 0.036(5) 0.058(5) 0.010(4) -0.017(5) -0.005(5)
C7 0.137(9) 0.044(6) 0.083(7) 0.009(5) -0.051(6) -0.006(6)
C8 0.174(11) 0.047(6) 0.064(6) -0.009(5) -0.030(7) -0.020(7)
C9 0.151(10) 0.040(5) 0.054(5) -0.007(4) -0.003(6) 0.001(6)
C10 0.085(6) 0.043(5) 0.050(5) -0.001(4) -0.003(4) -0.002(5)
N3 0.067(5) 0.053(4) 0.038(4) -0.008(3) 0.009(3) -0.007(4)
C11 0.080(6) 0.048(5) 0.065(5) 0.008(4) -0.006(5) -0.005(5)
C12 0.123(9) 0.054(6) 0.071(6) 0.018(5) 0.002(6) -0.013(6)
C13 0.140(10) 0.066(7) 0.068(7) 0.012(5) 0.006(7) -0.037(7)
C14 0.099(8) 0.109(9) 0.068(6) -0.010(6) 0.013(6) -0.059(7)
C15 0.069(6) 0.088(7) 0.062(6) -0.001(5) -0.001(5) -0.023(5)
O1 0.086(4) 0.036(3) 0.036(3) -0.001(2) -0.003(3) 0.008(3)
O2 0.102(4) 0.046(3) 0.041(3) -0.008(2) -0.016(3) 0.017(3)
C16 0.045(4) 0.044(5) 0.040(4) 0.007(4) -0.007(4) -0.005(4)
C17 0.072(5) 0.040(4) 0.046(5) 0.000(4) -0.007(4) 0.008(4)
C18 0.096(7) 0.041(5) 0.059(5) 0.004(4) -0.010(5) 0.011(4)
C19 0.144(10) 0.084(8) 0.071(7) 0.016(6) -0.022(7) 0.009(7)
C20 0.153(9) 0.062(6) 0.080(7) 0.005(6) -0.014(7) 0.047(6)
S1 0.147(2) 0.0596(15) 0.0710(16) -0.0061(13) 0.0010(15) 0.0309(15)
O3 0.054(3) 0.059(3) 0.036(3) -0.006(2) 0.004(2) -0.011(3)
O4 0.076(4) 0.045(3) 0.047(3) -0.010(3) 0.009(3) -0.019(3)
C21 0.049(5) 0.044(5) 0.043(4) 0.010(4) -0.003(4) -0.007(4)
C22 0.067(6) 0.048(5) 0.061(5) 0.005(4) 0.014(4) 0.006(4)
C23 0.015(4) 0.066(5) 0.102(6) 0.015(5) 0.010(4) -0.033(4)
C24 0.106(10) 0.124(11) 0.157(12) -0.020(9) -0.029(9) -0.036(8)
C25 0.060(7) 0.126(10) 0.167(12) -0.013(9) 0.036(7) -0.031(6)
S2 0.120(3) 0.140(3) 0.146(3) -0.035(2) 0.048(2) -0.029(2)
O5 0.061(3) 0.045(3) 0.047(3) -0.014(2) 0.012(2) -0.006(3)
O6 0.065(3) 0.037(3) 0.060(3) 0.001(3) 0.009(3) 0.005(3)
C26 0.062(6) 0.049(5) 0.027(4) -0.001(3) -0.009(4) 0.009(4)
C27 0.062(5) 0.045(4) 0.040(4) 0.000(3) 0.003(4) 0.010(4)
C28 0.065(6) 0.060(5) 0.055(5) 0.003(4) 0.016(4) 0.010(5)
C29 0.067(6) 0.082(7) 0.084(7) 0.000(6) 0.015(5) 0.007(6)
C30 0.074(6) 0.074(7) 0.076(6) -0.002(5) 0.031(5) 0.025(5)
S3 0.0836(16) 0.0545(14) 0.0782(15) -0.0137(12) 0.0116(12) 0.0129(12)
O7 0.064(3) 0.038(3) 0.039(3) 0.001(2) -0.006(2) -0.002(2)
O8 0.051(3) 0.046(3) 0.047(3) 0.008(2) -0.007(2) -0.011(3)
C31 0.050(5) 0.036(4) 0.032(4) 0.001(3) 0.001(3) -0.003(4)
C32 0.042(4) 0.042(4) 0.042(4) -0.004(3) 0.006(3) -0.007(4)
C33 0.057(5) 0.048(5) 0.062(5) -0.001(4) -0.010(4) -0.007(4)
C34 0.073(7) 0.051(6) 0.089(6) 0.007(5) -0.002(5) 0.008(5)
C35 0.049(5) 0.067(6) 0.081(6) -0.003(5) -0.012(4) 0.006(5)
S4 0.0645(14) 0.0509(13) 0.0828(16) -0.0027(11) -0.0156(12) -0.0062(11)
O9 0.076(4) 0.060(3) 0.037(3) 0.004(3) -0.012(3) -0.020(3)
O10 0.049(3) 0.046(3) 0.040(3) 0.004(2) 0.001(2) -0.006(2)
C36 0.049(5) 0.038(4) 0.043(4) -0.006(4) -0.001(4) 0.005(4)
C37 0.046(5) 0.046(5) 0.053(5) -0.001(4) 0.006(4) -0.011(4)
C38A 0.075(17) 0.067(19) 0.011(13) 0.020(10) -0.003(12) 0.007(14)
S5A 0.069(4) 0.071(4) 0.059(4) 0.008(3) -0.022(3) -0.022(3)
S5B 0.065(4) 0.057(4) 0.048(6) 0.023(4) -0.010(4) -0.025(3)
C38B 0.10(4) 0.56(12) 0.12(4) -0.02(4) -0.02(3) -0.09(4)
C39 0.066(6) 0.086(7) 0.088(7) 0.010(6) -0.021(6) -0.018(5)
C40 0.101(8) 0.131(9) 0.050(6) 0.012(6) -0.020(5) -0.013(7)
O11 0.102(4) 0.054(3) 0.040(3) 0.002(3) 0.011(3) 0.013(3)
O12 0.074(3) 0.038(3) 0.032(2) -0.002(2) 0.003(2) 0.010(2)
C41 0.044(5) 0.040(4) 0.047(5) -0.006(4) -0.011(4) -0.006(4)
C42 0.063(5) 0.025(4) 0.048(5) 0.006(4) 0.002(4) 0.001(4)
S6A 0.067(4) 0.053(3) 0.102(7) 0.028(4) 0.004(5) 0.011(3)
C43A 0.17(3) 0.035(14) 0.036(15) -0.008(10) -0.007(14) 0.050(17)
C43B 0.07(2) 0.12(3) 0.042(16) 0.011(17) -0.003(15) -0.05(2)
S6B 0.114(6) 0.043(3) 0.046(5) -0.010(3) 0.023(4) -0.005(3)
C44 0.137(10) 0.068(8) 0.146(12) 0.035(8) 0.067(10) 0.033(7)
C45 0.257(16) 0.098(9) 0.106(9) 0.017(8) 0.100(11) 0.083(10)
C46 0.298(18) 0.069(8) 0.134(10) -0.020(7) 0.104(11) 0.014(10)
C47 0.115(8) 0.072(7) 0.058(6) 0.001(5) 0.024(5) -0.002(7)
N4 0.165(9) 0.065(6) 0.105(7) 0.000(5) 0.049(6) 0.003(6)

loop_
_atom_type_symbol
_atom_type_description
_atom_type_scat_dispersion_real
_atom_type_scat_dispersion_imag
_atom_type_scat_source
C C 0.0033 0.0016 'International Tables Vol C Tables 4.2.6.8 and 6.1.1.4'
H H 0.0000 0.0000 'International Tables Vol C Tables 4.2.6.8 and 6.1.1.4'
N N 0.0061 0.0033 'International Tables Vol C Tables 4.2.6.8 and 6.1.1.4'
O O 0.0106 0.0060 'International Tables Vol C Tables 4.2.6.8 and 6.1.1.4'
S S 0.1246 0.1234 'International Tables Vol C Tables 4.2.6.8 and 6.1.1.4'
Mn Mn 0.3368 0.7283 'International Tables Vol C Tables 4.2.6.8 and 6.1.1.4'

loop_
_geom_angle_atom_site_label_1
_geom_angle_atom_site_label_2
_geom_angle_atom_site_label_3
_geom_angle
O13 Mn1 O3 95.44(17)
O13 Mn1 O10 95.41(17)
O3 Mn1 O10 168.58(18)
O13 Mn1 N1 178.4(2)
O3 Mn1 N1 84.89(19)
O10 Mn1 N1 84.4(2)
O13 Mn1 O12 95.83(16)
O3 Mn1 O12 91.96(19)
O10 Mn1 O12 90.48(18)
N1 Mn1 O12 82.56(19)
O13 Mn1 O1 96.55(17)
O3 Mn1 O1 87.23(19)
O10 Mn1 O1 88.00(18)
N1 Mn1 O1 85.06(19)
O12 Mn1 O1 167.61(17)
O13 Mn1 Mn2 27.86(12)
O3 Mn1 Mn2 77.85(13)
O10 Mn1 Mn2 110.77(13)
N1 Mn1 Mn2 153.58(15)
O12 Mn1 Mn2 117.55(12)
O1 Mn1 Mn2 74.36(12)
O13 Mn2 O2 95.45(18)
O13 Mn2 O7 96.24(17)
O2 Mn2 O7 167.57(19)
O13 Mn2 O5 96.42(18)
O2 Mn2 O5 87.7(2)
O7 Mn2 O5 95.12(18)
O13 Mn2 N2 179.1(2)
O2 Mn2 N2 84.4(2)
O7 Mn2 N2 84.0(2)
O5 Mn2 N2 82.7(2)
O13 Mn2 O4 94.23(17)
O2 Mn2 O4 89.2(2)
O7 Mn2 O4 85.75(18)
O5 Mn2 O4 169.15(18)
N2 Mn2 O4 86.6(2)
O13 Mn2 Mn1 28.06(12)
O2 Mn2 Mn1 76.69(13)
O7 Mn2 Mn1 112.53(12)
O5 Mn2 Mn1 115.86(13)
N2 Mn2 Mn1 152.46(15)
O4 Mn2 Mn1 73.44(13)
O6 Mn3 O11 172.68(19)
O6 Mn3 O13 93.01(16)
O11 Mn3 O13 93.93(17)
O6 Mn3 O8 97.82(18)
O11 Mn3 O8 84.22(19)
O13 Mn3 O8 92.33(16)
O6 Mn3 O9 88.91(19)
O11 Mn3 O9 88.6(2)
O13 Mn3 O9 91.54(16)
O8 Mn3 O9 172.05(18)
O6 Mn3 N3 85.41(19)
O11 Mn3 N3 87.6(2)
O13 Mn3 N3 178.2(2)
O8 Mn3 N3 88.7(2)
O9 Mn3 N3 87.7(2)
Mn2 O13 Mn1 124.1(2)
Mn2 O13 Mn3 117.02(19)
Mn1 O13 Mn3 118.89(19)
C1 N1 C5 116.9(6)
C1 N1 Mn1 122.0(5)
C5 N1 Mn1 121.0(5)
N1 C1 C2 123.5(8)
C3 C2 C1 117.9(8)
C4 C3 C2 120.5(8)
C3 C4 C5 118.9(8)
N1 C5 C4 122.3(7)
C10 N2 C6 118.0(7)
C10 N2 Mn2 121.0(5)
C6 N2 Mn2 120.9(5)
N2 C6 C7 121.4(8)
C8 C7 C6 119.9(9)
C7 C8 C9 118.3(9)
C10 C9 C8 119.3(9)
N2 C10 C9 122.9(8)
C15 N3 C11 116.7(7)
C15 N3 Mn3 122.9(6)
C11 N3 Mn3 120.3(5)
N3 C11 C12 122.6(8)
C11 C12 C13 120.2(9)
C14 C13 C12 117.0(9)
C13 C14 C15 120.6(9)
N3 C15 C14 122.9(9)
C16 O1 Mn1 128.0(4)
C16 O2 Mn2 133.2(5)
O2 C16 O1 124.5(6)
O2 C16 C17 116.0(6)
O1 C16 C17 119.5(6)
C18 C17 C16 129.3(7)
C18 C17 S1 110.2(5)
C16 C17 S1 120.3(5)
C17 C18 C19 111.7(8)
C20 C19 C18 113.0(8)
C19 C20 S1 111.7(7)
C20 S1 C17 93.2(4)
C21 O3 Mn1 130.3(5)
C21 O4 Mn2 130.8(5)
O4 C21 O3 125.9(7)
O4 C21 C22 117.3(7)
O3 C21 C22 116.8(7)
C21 C22 C23 120.3(6)
C21 C22 S2 119.1(6)
C23 C22 S2 120.2(6)
C24 C23 C22 94.9(7)
C25 C24 C23 122.4(10)
C24 C25 S2 112.2(9)
C25 S2 C22 90.0(5)
C26 O5 Mn2 135.7(4)
C26 O6 Mn3 127.2(5)
O6 C26 O5 126.3(7)
O6 C26 C27 117.7(7)
O5 C26 C27 116.0(7)
C28 C27 C26 129.0(7)
C28 C27 S3 111.8(6)
C26 C27 S3 119.1(6)
C27 C28 C29 112.3(8)
C30 C29 C28 111.2(8)
C29 C30 S3 114.1(7)
C30 S3 C27 90.6(4)
C31 O7 Mn2 131.9(4)
C31 O8 Mn3 129.9(4)
O8 C31 O7 126.0(6)
O8 C31 C32 118.9(6)
O7 C31 C32 115.1(6)
C33 C32 C31 126.6(6)
C33 C32 S4 110.7(5)
C31 C32 S4 122.6(5)
C32 C33 C34 111.9(7)
C35 C34 C33 113.2(8)
C34 C35 S4 112.5(6)
C35 S4 C32 91.7(4)
C36 O9 Mn3 132.3(5)
C36 O10 Mn1 128.7(4)
O9 C36 O10 126.0(6)
O9 C36 C37 117.9(7)
O10 C36 C37 116.1(6)
C38A C37 C38B 110(2)
C38A C37 C36 132.3(13)
C38B C37 C36 118(2)
C38A C37 S5A 104.2(13)
C36 C37 S5A 123.4(6)
C38B C37 S5B 123(2)
C36 C37 S5B 118.6(6)
S5A C37 S5B 118.0(6)
C37 C38A C39 120.0(15)
C40 S5A C37 95.1(5)
C39 S5B C37 91.4(6)
C37 C38B C40 95(3)
C40 C39 C38A 102.4(13)
C40 C39 S5B 117.4(8)
C38A C39 S5B 15.0(13)
C39 C40 S5A 118.1(8)
C39 C40 C38B 112.4(19)
C41 O11 Mn3 125.3(5)
C41 O12 Mn1 136.3(4)
O11 C41 O12 127.3(7)
O11 C41 C42 116.8(7)
O12 C41 C42 115.9(7)
C43A C42 C43B 94(2)
C43A C42 C41 129.3(14)
C43B C42 C41 136.0(16)
C43A C42 S6A 111.3(14)
C41 C42 S6A 118.1(6)
C43B C42 S6B 102.1(15)
C41 C42 S6B 121.1(7)
S6A C42 S6B 120.3(6)
C44 S6A C42 89.9(6)
C42 C43A C45 112.3(19)
C42 C43B C44 128(2)
C42 C43B C45 88.6(14)
C45 S6B C42 87.1(6)
C45 C44 C43B 98.3(17)
C45 C44 S6A 119.4(10)
C44 C45 C43A 104.2(14)
C44 C45 S6B 121.5(9)
C43A C45 C43B 63.8(14)
S6B C45 C43B 80.2(12)
N4 C47 C46 174.8(13)

loop_
_geom_bond_atom_site_label_1
_geom_bond_atom_site_label_2
_geom_bond_distance
Mn1 O13 1.831(4)
Mn1 O3 1.969(5)
Mn1 O10 1.972(4)
Mn1 N1 2.076(5)
Mn1 O12 2.126(4)
Mn1 O1 2.212(4)
Mn1 Mn2 3.2234(13)
Mn2 O13 1.819(4)
Mn2 O2 2.030(5)
Mn2 O7 2.032(4)
Mn2 O5 2.068(5)
Mn2 N2 2.103(6)
Mn2 O4 2.106(5)
Mn3 O6 2.134(5)
Mn3 O11 2.134(5)
Mn3 O13 2.136(4)
Mn3 O8 2.156(4)
Mn3 O9 2.177(5)
Mn3 N3 2.270(6)
N1 C1 1.333(8)
N1 C5 1.340(8)
C1 C2 1.385(10)
C2 C3 1.352(11)
C3 C4 1.345(11)
C4 C5 1.388(9)
N2 C10 1.328(8)
N2 C6 1.332(9)
C6 C7 1.379(10)
C7 C8 1.353(12)
C8 C9 1.370(12)
C9 C10 1.354(10)
N3 C15 1.316(8)
N3 C11 1.344(9)
C11 C12 1.348(10)
C12 C13 1.379(12)
C13 C14 1.341(12)
C14 C15 1.368(11)
O1 C16 1.249(7)
O2 C16 1.237(7)
C16 C17 1.461(9)
C17 C18 1.366(9)
C17 S1 1.705(7)
C18 C19 1.428(11)
C19 C20 1.338(11)
C20 S1 1.674(8)
O3 C21 1.264(8)
O4 C21 1.238(8)
C21 C22 1.478(10)
C22 C23 1.533(10)
C22 S2 1.716(8)
C23 C24 1.508(14)
C24 C25 1.361(14)
C25 S2 1.680(10)
O5 C26 1.265(8)
O6 C26 1.243(8)
C26 C27 1.487(9)
C27 C28 1.367(9)
C27 S3 1.719(7)
C28 C29 1.422(10)
C29 C30 1.347(11)
C30 S3 1.694(8)
O7 C31 1.272(7)
O8 C31 1.233(7)
C31 C32 1.475(9)
C32 C33 1.390(9)
C32 S4 1.705(7)
C33 C34 1.400(10)
C34 C35 1.333(10)
C35 S4 1.700(8)
O9 C36 1.240(7)
O10 C36 1.277(7)
C36 C37 1.470(9)
C37 C38A 1.35(3)
C37 C38B 1.46(5)
C37 S5A 1.631(10)
C37 S5B 1.661(11)
C38A C39 1.38(3)
S5A C40 1.552(13)
S5B C39 1.646(13)
C38B C40 1.72(5)
C39 C40 1.332(11)
O11 C41 1.248(7)
O12 C41 1.259(7)
C41 C42 1.470(9)
C42 C43A 1.29(3)
C42 C43B 1.31(4)
C42 S6A 1.718(10)
C42 S6B 1.730(9)
S6A C44 1.642(16)
C43A C45 1.53(3)
C43B C44 1.33(4)
C43B C45 1.99(3)
S6B C45 1.682(16)
C44 C45 1.298(15)
C46 C47 1.452(12)
C47 N4 1.103(10)
